data_1571226
loop_
_publ_author_name
'M Zahir, F Zahra'
'Hay, Moya A.'
'Janetzki, Jett T.'
'Gable, Robert W.'
'Goerigk, Lars'
'Boskovic, Colette'

_publ_section_title
;
 Predicting valence tautomerism in diverse cobalt-dioxolene complexes:
 elucidation of the role of ligands and solvent.
;
_journal_issue 15
_journal_name_full 'Chemical science'
_journal_page_first 5694
_journal_page_last 5710
_journal_paper_doi 10.1039/d3sc04493a
_journal_volume 15
_journal_year 2024
_chemical_formula_moiety 'C30 H34 Co N4 O2, C24 H20 B'
_chemical_formula_sum 'C54 H54 B Co N4 O2'
_chemical_formula_weight 860.75
_space_group_crystal_system monoclinic
_space_group_IT_number 14
_space_group_name_Hall '-P 2yn'
_space_group_name_H-M_alt 'P 1 21/n 1'
_atom_sites_solution_hydrogens geom
_atom_sites_solution_primary dual
_audit_creation_date 2023-05-19
_audit_creation_method
;
Olex2 1.5
(compiled 2023.03.06 svn.rbb2c1857 for OlexSys, GUI svn.r6748)
;
_audit_update_record
;
2023-08-08 deposited with the CCDC.	2024-03-11 downloaded from the CCDC.
;
_cell_angle_alpha 90
_cell_angle_beta 95.57(3)
_cell_angle_gamma 90
_cell_formula_units_Z 4
_cell_length_a 20.212(4)
_cell_length_b 9.6340(19)
_cell_length_c 22.929(5)
_cell_measurement_reflns_used 1649
_cell_measurement_temperature 100.0(2)
_cell_measurement_theta_max 27.61
_cell_measurement_theta_min 2.08
_cell_volume 4443.7(16)
_computing_cell_refinement 'XDS (Kabsch, 2010)'
_computing_data_collection 'AS QEGUI'
_computing_data_reduction 'XDS (Kabsch, 2010)'
_computing_molecular_graphics 'Olex2 1.5 (Dolomanov et al., 2009)'
_computing_publication_material 'Olex2 1.5 (Dolomanov et al., 2009)'
_computing_structure_refinement 'SHELXL 2019/3 (Sheldrick, 2015)'
_computing_structure_solution 'SHELXT  (Sheldrick, 2015)'
_diffrn_ambient_temperature 100.0(2)
_diffrn_detector_area_resol_mean 13.3
_diffrn_measured_fraction_theta_full 0.997
_diffrn_measured_fraction_theta_max 0.844
_diffrn_measurement_device_type 'MX2 Beamline Australian Synchrotron'
_diffrn_measurement_method 'Omega Scan'
_diffrn_radiation_monochromator 'Silicon Double Crystal'
_diffrn_radiation_type Synchrotron
_diffrn_radiation_wavelength 0.71075
_diffrn_reflns_av_R_equivalents 0.0520
_diffrn_reflns_av_unetI/netI 0.0309
_diffrn_reflns_Laue_measured_fraction_full 0.997
_diffrn_reflns_Laue_measured_fraction_max 0.844
_diffrn_reflns_limit_h_max 30
_diffrn_reflns_limit_h_min -30
_diffrn_reflns_limit_k_max 14
_diffrn_reflns_limit_k_min -13
_diffrn_reflns_limit_l_max 34
_diffrn_reflns_limit_l_min -34
_diffrn_reflns_number 81287
_diffrn_reflns_point_group_measured_fraction_full 0.997
_diffrn_reflns_point_group_measured_fraction_max 0.844
_diffrn_reflns_theta_full 25.242
_diffrn_reflns_theta_max 32.220
_diffrn_reflns_theta_min 1.283
_diffrn_source 'MX2 Beamline Australian Synchrotron'
_diffrn_standards_number 0
_exptl_absorpt_coefficient_mu 0.433
_exptl_absorpt_correction_T_max 0.7464
_exptl_absorpt_correction_T_min 0.6630
_exptl_absorpt_correction_type multi-scan
_exptl_absorpt_process_details 'sadabs (Bruker, 2001)'
_exptl_crystal_colour 'Dark Purple'
_exptl_crystal_density_diffrn 1.287
_exptl_crystal_description needle
_exptl_crystal_F_000 1816
_exptl_crystal_recrystallization_method 'grown by slow evaporation from dichloromethane/hexane'
_exptl_crystal_size_max 0.3
_exptl_crystal_size_mid 0.1
_exptl_crystal_size_min 0.02
_refine_diff_density_max 2.135
_refine_diff_density_min -1.200
_refine_diff_density_rms 0.100
_refine_ls_extinction_coef 0.0103(7)
_refine_ls_extinction_expression Fc^*^=kFc[1+0.001xFc^2^\l^3^/sin(2\q)]^-1/4^
_refine_ls_extinction_method 'SHELXL-2019/2 (Sheldrick 2019)'
_refine_ls_goodness_of_fit_ref 1.046
_refine_ls_hydrogen_treatment constr
_refine_ls_matrix_type full
_refine_ls_number_parameters 578
_refine_ls_number_reflns 13279
_refine_ls_number_restraints 1
_refine_ls_restrained_S_all 1.046
_refine_ls_R_factor_all 0.0705
_refine_ls_R_factor_gt 0.0676
_refine_ls_shift/su_max 0.001
_refine_ls_shift/su_mean 0.000
_refine_ls_structure_factor_coef Fsqd
_refine_ls_weighting_details 'w=1/[\s^2^(Fo^2^)+(0.0909P)^2^+5.6547P] where P=(Fo^2^+2Fc^2^)/3'
_refine_ls_weighting_scheme calc
_refine_ls_wR_factor_gt 0.1786
_refine_ls_wR_factor_ref 0.1815
_reflns_Friedel_coverage 0.000
_reflns_number_gt 12391
_reflns_number_total 13279
_reflns_threshold_expression 'I > 2\s(I)'
_cod_data_source_file d3sc04493a3.cif
_cod_data_source_block zz1130_100k_0055m
_cod_depositor_comments 'Adding full bibliography for 1571222--1571238.cif.'
_cod_original_cell_volume 4443.7(15)
_cod_database_code 1571226
_shelx_shelxl_version_number 2019/3
_shelx_space_group_comment
;
The symmetry employed for this shelxl refinement is uniquely defined
by the following loop, which should always be used as a source of
symmetry information in preference to the above space-group names.
They are only intended as comments.
;
_diffrn_measurement_detector_type 'Dectris Eiger 16M'
_olex2_refinement_description
;
1. Fixed Uiso
 At 1.2 times of:
  All C(H) groups, All C(H,H) groups
 At 1.5 times of:
  All C(H,H,H) groups
2. Others
 1*[Sof(H28)+Sof(C29)+Sof(H29A)+Sof(H29B)+Sof(H29C)]+1*[Sof(H22)+Sof(C30)+
 Sof(H30A)+Sof(H30B)+Sof(H30C)]+1*[Sof(H11)+Sof(C31)+Sof(H31A)+Sof(H31B)+
 Sof(H31C)]=2 with esd of 0.0001
 Sof(H28)=1-FVAR(1)
 Sof(C29)=Sof(H29A)=Sof(H29B)=Sof(H29C)=FVAR(1)
 Sof(H22)=1-FVAR(2)
 Sof(C30)=Sof(H30A)=Sof(H30B)=Sof(H30C)=FVAR(2)
 Sof(H11)=1-FVAR(3)
 Sof(C31)=Sof(H31A)=Sof(H31B)=Sof(H31C)=FVAR(3)
3.a Secondary CH2 refined with riding coordinates:
 C16(H16A,H16B), C17(H17A,H17B), C23(H23A,H23B)
3.b Aromatic/amide H refined with riding coordinates:
 C3(H3), C4(H4), C6(H6), C11(H11), C12(H12), C13(H13), C14(H14), C19(H19),
 C20(H20), C21(H21), C22(H22), C25(H25), C26(H26), C27(H27), C28(H28), C33(H33),
  C34(H34), C35(H35), C36(H36), C37(H37), C39(H39), C40(H40), C41(H41),
 C42(H42), C43(H43), C45(H45), C46(H46), C47(H47), C48(H48), C49(H49), C50(H50),
  C52(H52), C53(H53), C54(H54), C55(H55)
3.c Idealised Me refined as rotating group:
 C8(H8A,H8B,H8C), C9(H9A,H9B,H9C), C10(H10A,H10B,H10C), C29(H29A,H29B,H29C),
 C30(H30A,H30B,H30C), C31(H31A,H31B,H31C)
;
_olex2_submission_special_instructions 'No special instructions were received'

loop_
_space_group_symop_operation_xyz
'x, y, z'
'-x+1/2, y+1/2, -z+1/2'
'-x, -y, -z'
'x-1/2, -y-1/2, z-1/2'

loop_
_atom_site_label
_atom_site_type_symbol
_atom_site_fract_x
_atom_site_fract_y
_atom_site_fract_z
_atom_site_U_iso_or_equiv
_atom_site_adp_type
_atom_site_occupancy
_atom_site_site_symmetry_order
_atom_site_calc_flag
_atom_site_refinement_flags_posn
_atom_site_refinement_flags_adp
_atom_site_refinement_flags_occupancy
_atom_site_disorder_assembly
_atom_site_disorder_group
Co1 Co 0.21138(2) 0.53898(3) 0.48936(2) 0.02224(9) Uani 1 1 d . . . . .
O1 O 0.20474(11) 0.54572(19) 0.56928(7) 0.0408(4) Uani 1 1 d . . . . .
O2 O 0.17198(8) 0.71849(16) 0.48401(7) 0.0287(3) Uani 1 1 d . . . . .
N1 N 0.12246(8) 0.45707(18) 0.46915(7) 0.0232(3) Uani 1 1 d . . . . .
N2 N 0.24388(9) 0.34202(19) 0.48443(8) 0.0281(3) Uani 1 1 d . . . . .
N3 N 0.29893(8) 0.63179(18) 0.49242(7) 0.0248(3) Uani 1 1 d . . . . .
N4 N 0.21700(8) 0.54749(16) 0.40511(7) 0.0194(3) Uani 1 1 d . . . . .
C1 C 0.17840(10) 0.6697(2) 0.58336(9) 0.0266(4) Uani 1 1 d . . . . .
C2 C 0.16013(10) 0.7598(2) 0.53810(9) 0.0259(4) Uani 1 1 d . . . . .
C3 C 0.13007(11) 0.8851(2) 0.55098(10) 0.0297(4) Uani 1 1 d . . . . .
H3 H 0.115180 0.947270 0.520319 0.036 Uiso 1 1 calc R U . . .
C4 C 0.12191(11) 0.9189(2) 0.60943(10) 0.0309(4) Uani 1 1 d . . . . .
H4 H 0.102237 1.005279 0.617867 0.037 Uiso 1 1 calc R U . . .
C5 C 0.14228(10) 0.8276(2) 0.65602(9) 0.0260(4) Uani 1 1 d . . . . .
C6 C 0.17009(11) 0.7019(2) 0.64204(9) 0.0296(4) Uani 1 1 d . . . . .
H6 H 0.183612 0.637379 0.672179 0.036 Uiso 1 1 calc R U . . .
C7 C 0.13320(12) 0.8717(3) 0.71865(10) 0.0326(4) Uani 1 1 d . . . . .
C8 C 0.15630(18) 0.7564(3) 0.76276(11) 0.0510(7) Uani 1 1 d . . . . .
H8A H 0.130795 0.671527 0.753104 0.077 Uiso 1 1 calc R U . . .
H8B H 0.149056 0.786379 0.802480 0.077 Uiso 1 1 calc R U . . .
H8C H 0.203696 0.737948 0.760690 0.077 Uiso 1 1 calc R U . . .
C9 C 0.05950(12) 0.9015(3) 0.72484(11) 0.0357(5) Uani 1 1 d . . . . .
H9A H 0.043597 0.974298 0.697100 0.054 Uiso 1 1 calc R U . . .
H9B H 0.054445 0.932333 0.764886 0.054 Uiso 1 1 calc R U . . .
H9C H 0.033471 0.816732 0.716468 0.054 Uiso 1 1 calc R U . . .
C10 C 0.17488(14) 0.9997(3) 0.73548(13) 0.0475(7) Uani 1 1 d . . . . .
H10A H 0.221892 0.978848 0.732533 0.071 Uiso 1 1 calc R U . . .
H10B H 0.168644 1.026365 0.775830 0.071 Uiso 1 1 calc R U . . .
H10C H 0.160937 1.076219 0.708937 0.071 Uiso 1 1 calc R U . . .
C11 C 0.08274(12) 0.3928(3) 0.50413(9) 0.0399(6) Uani 1 1 d . . . . .
H11 H 0.094937 0.390450 0.545186 0.048 Uiso 0.488(3) 1 calc R U P A 2
C12 C 0.02400(13) 0.3295(4) 0.48137(11) 0.0528(8) Uani 1 1 d . . . . .
H12 H -0.003498 0.284486 0.506880 0.063 Uiso 1 1 calc R U . . .
C13 C 0.00553(12) 0.3319(3) 0.42188(11) 0.0415(6) Uani 1 1 d . . . . .
H13 H -0.034248 0.288059 0.405862 0.050 Uiso 1 1 calc R U . . .
C14 C 0.04629(10) 0.3997(2) 0.38618(9) 0.0289(4) Uani 1 1 d . . . . .
H14 H 0.034823 0.403909 0.345040 0.035 Uiso 1 1 calc R U . . .
C15 C 0.10426(9) 0.4616(2) 0.41119(8) 0.0219(3) Uani 1 1 d . . . . .
C16 C 0.14832(10) 0.5441(2) 0.37545(9) 0.0265(4) Uani 1 1 d . . . . .
H16A H 0.148670 0.501641 0.336154 0.032 Uiso 1 1 calc R U . . .
H16B H 0.131011 0.639882 0.370388 0.032 Uiso 1 1 calc R U . . .
C17 C 0.25751(10) 0.4273(2) 0.38856(8) 0.0255(4) Uani 1 1 d . . . . .
H17A H 0.243795 0.400509 0.347480 0.031 Uiso 1 1 calc R U . . .
H17B H 0.305021 0.453954 0.391443 0.031 Uiso 1 1 calc R U . . .
C18 C 0.24853(9) 0.3077(2) 0.42787(9) 0.0242(3) Uani 1 1 d . . . . .
C19 C 0.24757(13) 0.1716(3) 0.40905(14) 0.0420(6) Uani 1 1 d . . . . .
H19 H 0.248723 0.149626 0.368768 0.050 Uiso 1 1 calc R U . . .
C20 C 0.24486(13) 0.0668(3) 0.45100(19) 0.0540(9) Uani 1 1 d . . . . .
H20 H 0.243268 -0.027931 0.439504 0.065 Uiso 1 1 calc R U . . .
C21 C 0.24453(15) 0.1016(3) 0.50767(17) 0.0551(8) Uani 1 1 d . . . . .
H21 H 0.245516 0.030480 0.536454 0.066 Uiso 1 1 calc R U . . .
C22 C 0.24277(16) 0.2385(3) 0.52484(13) 0.0508(7) Uani 1 1 d . . . . .
H22 H 0.240783 0.260778 0.564986 0.061 Uiso 0.371(3) 1 calc R U P B 2
C23 C 0.25149(10) 0.6787(2) 0.39333(9) 0.0284(4) Uani 1 1 d . . . . .
H23A H 0.219823 0.757328 0.392069 0.034 Uiso 1 1 calc R U . . .
H23B H 0.270207 0.673329 0.355061 0.034 Uiso 1 1 calc R U . . .
C24 C 0.30631(10) 0.7003(2) 0.44173(9) 0.0256(4) Uani 1 1 d . . . . .
C25 C 0.35986(11) 0.7859(2) 0.43473(11) 0.0321(4) Uani 1 1 d . . . . .
H25 H 0.364334 0.830438 0.398358 0.039 Uiso 1 1 calc R U . . .
C26 C 0.40712(11) 0.8051(2) 0.48251(12) 0.0339(5) Uani 1 1 d . . . . .
H26 H 0.443421 0.866572 0.479750 0.041 Uiso 1 1 calc R U . . .
C27 C 0.40063(11) 0.7339(2) 0.53381(10) 0.0329(4) Uani 1 1 d . . . . .
H27 H 0.432577 0.746171 0.566617 0.040 Uiso 1 1 calc R U . . .
C28 C 0.34708(11) 0.6436(3) 0.53754(9) 0.0325(4) Uani 1 1 d . . . . .
H28 H 0.344411 0.590136 0.572031 0.039 Uiso 0.141(3) 1 calc R U P C 2
C29 C 0.34704(16) 0.5462(4) 0.59027(13) 0.0420(7) Uani 0.859(3) 1 d . . P C 1
H29A H 0.309819 0.569847 0.612801 0.063 Uiso 0.859(3) 1 calc R U P C 1
H29B H 0.388955 0.556375 0.615222 0.063 Uiso 0.859(3) 1 calc R U P C 1
H29C H 0.342336 0.450073 0.576536 0.063 Uiso 0.859(3) 1 calc R U P C 1
C30 C 0.2296(3) 0.2543(5) 0.58629(18) 0.0445(10) Uani 0.629(3) 1 d . . P B 1
H30A H 0.214402 0.165548 0.601063 0.067 Uiso 0.629(3) 1 calc R U P B 1
H30B H 0.195115 0.324849 0.589162 0.067 Uiso 0.629(3) 1 calc R U P B 1
H30C H 0.270427 0.283128 0.609693 0.067 Uiso 0.629(3) 1 calc R U P B 1
C31 C 0.1033(4) 0.3600(10) 0.5684(3) 0.067(2) Uani 0.512(3) 1 d . . P A 1
H31A H 0.145107 0.407635 0.580967 0.100 Uiso 0.512(3) 1 calc R U P A 1
H31B H 0.109403 0.259609 0.573232 0.100 Uiso 0.512(3) 1 calc R U P A 1
H31C H 0.068591 0.391697 0.592302 0.100 Uiso 0.512(3) 1 calc R U P A 1
C32 C 0.44070(9) 0.2473(2) 0.35566(8) 0.0233(3) Uani 1 1 d . . . . .
C33 C 0.41881(10) 0.1821(2) 0.40489(9) 0.0277(4) Uani 1 1 d . . . . .
H33 H 0.406499 0.087033 0.402176 0.033 Uiso 1 1 calc R U . . .
C34 C 0.41440(11) 0.2517(3) 0.45785(10) 0.0364(5) Uani 1 1 d . . . . .
H34 H 0.399935 0.203455 0.490446 0.044 Uiso 1 1 calc R U . . .
C35 C 0.43109(11) 0.3908(3) 0.46285(11) 0.0407(6) Uani 1 1 d . . . . .
H35 H 0.428535 0.438481 0.498831 0.049 Uiso 1 1 calc R U . . .
C36 C 0.45156(11) 0.4595(3) 0.41471(12) 0.0375(5) Uani 1 1 d . . . . .
H36 H 0.462503 0.555327 0.417446 0.045 Uiso 1 1 calc R U . . .
C37 C 0.45617(10) 0.3888(2) 0.36230(10) 0.0294(4) Uani 1 1 d . . . . .
H37 H 0.470311 0.438081 0.329844 0.035 Uiso 1 1 calc R U . . .
C38 C 0.44776(11) 0.2500(2) 0.23749(8) 0.0271(4) Uani 1 1 d . . . . .
C39 C 0.39810(12) 0.3518(2) 0.22859(11) 0.0360(5) Uani 1 1 d . . . . .
H39 H 0.371262 0.370789 0.259443 0.043 Uiso 1 1 calc R U . . .
C40 C 0.38642(17) 0.4264(3) 0.17642(14) 0.0539(8) Uani 1 1 d . . . . .
H40 H 0.352350 0.494655 0.172443 0.065 Uiso 1 1 calc R U . . .
C41 C 0.4243(2) 0.4012(4) 0.13056(13) 0.0694(12) Uani 1 1 d . . . . .
H41 H 0.416901 0.452086 0.095042 0.083 Uiso 1 1 calc R U . . .
C42 C 0.4731(2) 0.3007(4) 0.13727(11) 0.0617(10) Uani 1 1 d . . . . .
H42 H 0.499278 0.282239 0.105931 0.074 Uiso 1 1 calc R U . . .
C43 C 0.48458(14) 0.2254(3) 0.18950(10) 0.0393(5) Uani 1 1 d . . . . .
H43 H 0.518099 0.155966 0.192624 0.047 Uiso 1 1 calc R U . . .
C44 C 0.53701(9) 0.1172(2) 0.31575(8) 0.0234(3) Uani 1 1 d . . . . .
C45 C 0.59000(10) 0.1957(2) 0.29833(10) 0.0295(4) Uani 1 1 d . . . . .
H45 H 0.580386 0.270819 0.272022 0.035 Uiso 1 1 calc R U . . .
C46 C 0.65617(11) 0.1686(3) 0.31782(11) 0.0350(5) Uani 1 1 d . . . . .
H46 H 0.690484 0.224033 0.304366 0.042 Uiso 1 1 calc R U . . .
C47 C 0.67194(11) 0.0617(3) 0.35653(11) 0.0354(5) Uani 1 1 d . . . . .
H47 H 0.717009 0.042102 0.369623 0.042 Uiso 1 1 calc R U . . .
C48 C 0.62104(12) -0.0168(3) 0.37611(11) 0.0341(4) Uani 1 1 d . . . . .
H48 H 0.631141 -0.089648 0.403450 0.041 Uiso 1 1 calc R U . . .
C49 C 0.55502(10) 0.0108(2) 0.35578(9) 0.0280(4) Uani 1 1 d . . . . .
H49 H 0.520996 -0.044737 0.369630 0.034 Uiso 1 1 calc R U . . .
C50 C 0.43329(11) -0.1096(2) 0.27235(9) 0.0275(4) Uani 1 1 d . . . . .
H50 H 0.479716 -0.123493 0.271461 0.033 Uiso 1 1 calc R U . . .
C51 C 0.41063(10) 0.0225(2) 0.28661(8) 0.0222(3) Uani 1 1 d . . . . .
C52 C 0.34115(10) 0.0354(2) 0.28664(9) 0.0261(4) Uani 1 1 d . . . . .
H52 H 0.323214 0.123096 0.295701 0.031 Uiso 1 1 calc R U . . .
C53 C 0.29780(11) -0.0751(3) 0.27392(9) 0.0304(4) Uani 1 1 d . . . . .
H53 H 0.251283 -0.062104 0.274573 0.036 Uiso 1 1 calc R U . . .
C54 C 0.32256(12) -0.2047(2) 0.26025(9) 0.0328(5) Uani 1 1 d . . . . .
H54 H 0.293231 -0.280624 0.251611 0.039 Uiso 1 1 calc R U . . .
C55 C 0.39051(13) -0.2215(2) 0.25940(10) 0.0329(4) Uani 1 1 d . . . . .
H55 H 0.408029 -0.309308 0.249994 0.039 Uiso 1 1 calc R U . . .
B1 B 0.45886(10) 0.1589(2) 0.29811(9) 0.0215(4) Uani 1 1 d . . . . .

loop_
_atom_site_aniso_label
_atom_site_aniso_U_11
_atom_site_aniso_U_22
_atom_site_aniso_U_33
_atom_site_aniso_U_23
_atom_site_aniso_U_13
_atom_site_aniso_U_12
Co1 0.02096(14) 0.02885(15) 0.01699(13) -0.00517(9) 0.00219(10) 0.00088(9)
O1 0.0628(12) 0.0412(9) 0.0186(7) 0.0003(6) 0.0049(7) 0.0209(8)
O2 0.0312(7) 0.0287(7) 0.0264(7) -0.0006(5) 0.0041(6) 0.0048(6)
N1 0.0195(7) 0.0333(8) 0.0172(7) -0.0026(6) 0.0032(6) -0.0028(6)
N2 0.0286(8) 0.0303(8) 0.0251(8) 0.0065(6) 0.0012(7) 0.0051(6)
N3 0.0221(7) 0.0287(8) 0.0232(7) -0.0093(6) 0.0001(6) -0.0010(6)
N4 0.0194(6) 0.0223(7) 0.0162(6) 0.0014(5) 0.0006(5) -0.0030(5)
C1 0.0273(9) 0.0296(9) 0.0230(8) -0.0046(7) 0.0035(7) 0.0020(7)
C2 0.0271(8) 0.0273(9) 0.0235(8) 0.0006(7) 0.0026(7) -0.0012(7)
C3 0.0322(10) 0.0282(9) 0.0292(9) 0.0024(7) 0.0054(8) 0.0022(8)
C4 0.0340(10) 0.0273(9) 0.0324(10) -0.0016(8) 0.0080(8) 0.0016(8)
C5 0.0230(8) 0.0301(9) 0.0256(8) -0.0062(7) 0.0056(7) -0.0035(7)
C6 0.0312(9) 0.0338(10) 0.0237(8) -0.0008(7) 0.0017(8) 0.0039(8)
C7 0.0333(10) 0.0386(11) 0.0264(9) -0.0077(8) 0.0056(8) 0.0038(9)
C8 0.0709(19) 0.0582(17) 0.0246(10) 0.0006(10) 0.0078(11) 0.0261(15)
C9 0.0309(10) 0.0435(12) 0.0345(11) -0.0026(9) 0.0128(9) 0.0028(9)
C10 0.0421(13) 0.0585(16) 0.0432(14) -0.0279(13) 0.0107(11) -0.0090(12)
C11 0.0298(10) 0.0714(18) 0.0187(8) 0.0038(10) 0.0035(8) -0.0148(11)
C12 0.0352(12) 0.094(2) 0.0285(11) 0.0147(13) 0.0017(10) -0.0287(14)
C13 0.0290(10) 0.0647(17) 0.0298(10) 0.0064(11) -0.0018(9) -0.0198(11)
C14 0.0247(8) 0.0411(11) 0.0201(8) 0.0015(8) -0.0015(7) -0.0080(8)
C15 0.0200(7) 0.0275(9) 0.0181(7) 0.0003(6) 0.0016(6) -0.0009(6)
C16 0.0208(8) 0.0358(10) 0.0217(8) 0.0074(7) -0.0035(7) -0.0053(7)
C17 0.0251(8) 0.0328(9) 0.0195(8) -0.0055(7) 0.0074(7) -0.0023(7)
C18 0.0181(7) 0.0240(8) 0.0302(9) -0.0053(7) 0.0016(7) -0.0016(6)
C19 0.0346(11) 0.0289(11) 0.0610(16) -0.0172(11) -0.0029(11) -0.0015(9)
C20 0.0331(12) 0.0206(10) 0.106(3) 0.0013(13) -0.0024(14) -0.0028(9)
C21 0.0415(14) 0.0411(14) 0.083(2) 0.0296(15) 0.0072(15) 0.0070(11)
C22 0.0591(17) 0.0513(16) 0.0434(14) 0.0233(12) 0.0119(13) 0.0217(13)
C23 0.0269(9) 0.0265(9) 0.0304(9) 0.0068(7) -0.0042(8) -0.0070(7)
C24 0.0239(8) 0.0189(8) 0.0331(9) -0.0021(7) -0.0017(7) -0.0004(6)
C25 0.0280(9) 0.0224(9) 0.0445(12) 0.0021(8) -0.0039(9) -0.0047(7)
C26 0.0259(9) 0.0251(9) 0.0495(13) -0.0076(9) -0.0030(9) -0.0047(7)
C27 0.0266(9) 0.0365(11) 0.0343(10) -0.0137(9) -0.0043(8) -0.0015(8)
C28 0.0300(10) 0.0438(12) 0.0232(9) -0.0101(8) 0.0000(8) -0.0045(9)
C29 0.0385(14) 0.061(2) 0.0255(12) -0.0029(11) -0.0023(11) -0.0026(13)
C30 0.063(3) 0.041(2) 0.0303(17) 0.0082(15) 0.0061(18) 0.0066(19)
C31 0.057(4) 0.108(6) 0.034(3) 0.001(3) 0.005(3) -0.037(4)
C32 0.0182(7) 0.0271(9) 0.0237(8) -0.0056(7) -0.0019(6) 0.0001(6)
C33 0.0246(8) 0.0356(10) 0.0227(8) -0.0057(7) 0.0007(7) -0.0034(7)
C34 0.0251(9) 0.0600(15) 0.0243(9) -0.0119(9) 0.0022(8) -0.0017(9)
C35 0.0247(9) 0.0601(16) 0.0362(11) -0.0270(11) -0.0025(9) 0.0058(10)
C36 0.0276(10) 0.0359(11) 0.0474(13) -0.0211(10) -0.0046(10) 0.0030(8)
C37 0.0240(8) 0.0278(9) 0.0354(10) -0.0081(8) -0.0024(8) -0.0001(7)
C38 0.0303(9) 0.0276(9) 0.0221(8) -0.0010(7) -0.0038(7) -0.0107(7)
C39 0.0370(11) 0.0311(10) 0.0364(11) 0.0066(9) -0.0139(9) -0.0086(9)
C40 0.0655(18) 0.0402(13) 0.0484(15) 0.0165(12) -0.0337(14) -0.0212(13)
C41 0.108(3) 0.060(2) 0.0325(13) 0.0206(13) -0.0313(16) -0.048(2)
C42 0.092(3) 0.071(2) 0.0210(10) -0.0008(12) 0.0011(13) -0.046(2)
C43 0.0497(13) 0.0450(13) 0.0232(9) -0.0078(9) 0.0038(9) -0.0206(11)
C44 0.0225(8) 0.0239(8) 0.0235(8) -0.0050(6) 0.0014(7) -0.0006(6)
C45 0.0237(8) 0.0295(9) 0.0350(10) 0.0013(8) 0.0021(8) -0.0006(7)
C46 0.0225(9) 0.0390(11) 0.0439(12) 0.0024(10) 0.0049(9) -0.0013(8)
C47 0.0246(9) 0.0406(12) 0.0405(12) 0.0002(9) 0.0008(9) 0.0046(8)
C48 0.0308(10) 0.0376(11) 0.0331(10) 0.0043(9) -0.0007(9) 0.0043(8)
C49 0.0266(9) 0.0312(10) 0.0261(9) -0.0007(7) 0.0019(7) -0.0014(7)
C50 0.0312(9) 0.0262(9) 0.0247(8) -0.0042(7) 0.0015(7) -0.0042(7)
C51 0.0242(8) 0.0251(8) 0.0169(7) -0.0017(6) 0.0003(6) -0.0045(6)
C52 0.0241(8) 0.0325(10) 0.0214(8) -0.0017(7) 0.0005(7) -0.0056(7)
C53 0.0270(9) 0.0429(11) 0.0210(8) 0.0003(8) 0.0010(7) -0.0132(8)
C54 0.0423(11) 0.0341(10) 0.0212(8) -0.0005(7) -0.0007(8) -0.0188(9)
C55 0.0448(12) 0.0259(9) 0.0276(9) -0.0046(7) 0.0019(9) -0.0095(8)
B1 0.0208(8) 0.0225(9) 0.0207(8) -0.0037(7) 0.0001(7) -0.0028(7)

loop_
_atom_type_symbol
_atom_type_description
_atom_type_scat_dispersion_real
_atom_type_scat_dispersion_imag
_atom_type_scat_source
C C 0.0033 0.0016 'International Tables Vol C Tables 4.2.6.8 and 6.1.1.4'
H H 0.0000 0.0000 'International Tables Vol C Tables 4.2.6.8 and 6.1.1.4'
B B 0.0013 0.0007 'International Tables Vol C Tables 4.2.6.8 and 6.1.1.4'
Co Co 0.3494 0.9721 'International Tables Vol C Tables 4.2.6.8 and 6.1.1.4'
N N 0.0061 0.0033 'International Tables Vol C Tables 4.2.6.8 and 6.1.1.4'
O O 0.0106 0.0060 'International Tables Vol C Tables 4.2.6.8 and 6.1.1.4'

loop_
_geom_angle_atom_site_label_1
_geom_angle_atom_site_label_2
_geom_angle_atom_site_label_3
_geom_angle
_geom_angle_site_symmetry_1
_geom_angle_site_symmetry_3
_geom_angle_publ_flag
O1 Co1 O2 87.81(7) . . ?
O1 Co1 N1 95.42(9) . . ?
O1 Co1 N2 98.28(7) . . ?
O1 Co1 N3 95.72(9) . . ?
O1 Co1 N4 175.50(7) . . ?
O2 Co1 N1 88.99(7) . . ?
O2 Co1 N2 171.49(7) . . ?
O2 Co1 N3 87.64(7) . . ?
O2 Co1 N4 87.83(7) . . ?
N1 Co1 N2 84.54(8) . . ?
N1 Co1 N3 168.23(7) . . ?
N3 Co1 N2 97.60(7) . . ?
N4 Co1 N1 85.62(7) . . ?
N4 Co1 N2 86.17(7) . . ?
N4 Co1 N3 82.98(7) . . ?
C1 O1 Co1 109.49(13) . . ?
C2 O2 Co1 108.68(13) . . ?
C11 N1 Co1 128.91(15) . . ?
C11 N1 C15 118.97(17) . . ?
C15 N1 Co1 111.95(13) . . ?
C18 N2 Co1 109.75(13) . . ?
C18 N2 C22 118.7(2) . . ?
C22 N2 Co1 128.62(18) . . ?
C24 N3 Co1 111.22(13) . . ?
C28 N3 Co1 129.73(15) . . ?
C28 N3 C24 118.84(18) . . ?
C16 N4 Co1 108.12(12) . . ?
C16 N4 C17 112.25(15) . . ?
C17 N4 Co1 107.86(12) . . ?
C23 N4 Co1 106.90(12) . . ?
C23 N4 C16 111.76(15) . . ?
C23 N4 C17 109.71(15) . . ?
O1 C1 C2 117.26(18) . . ?
O1 C1 C6 120.49(19) . . ?
C2 C1 C6 122.24(19) . . ?
O2 C2 C1 116.71(18) . . ?
O2 C2 C3 124.81(19) . . ?
C1 C2 C3 118.47(19) . . ?
C2 C3 H3 120.1 . . ?
C2 C3 C4 119.8(2) . . ?
C4 C3 H3 120.1 . . ?
C3 C4 H4 119.2 . . ?
C3 C4 C5 121.6(2) . . ?
C5 C4 H4 119.2 . . ?
C4 C5 C7 118.99(19) . . ?
C6 C5 C4 117.64(18) . . ?
C6 C5 C7 123.4(2) . . ?
C1 C6 H6 119.9 . . ?
C5 C6 C1 120.2(2) . . ?
C5 C6 H6 119.9 . . ?
C5 C7 C8 111.07(19) . . ?
C5 C7 C9 110.19(19) . . ?
C9 C7 C8 107.9(2) . . ?
C10 C7 C5 110.5(2) . . ?
C10 C7 C8 107.0(2) . . ?
C10 C7 C9 110.1(2) . . ?
C7 C8 H8A 109.5 . . ?
C7 C8 H8B 109.5 . . ?
C7 C8 H8C 109.5 . . ?
H8A C8 H8B 109.5 . . ?
H8A C8 H8C 109.5 . . ?
H8B C8 H8C 109.5 . . ?
C7 C9 H9A 109.5 . . ?
C7 C9 H9B 109.5 . . ?
C7 C9 H9C 109.5 . . ?
H9A C9 H9B 109.5 . . ?
H9A C9 H9C 109.5 . . ?
H9B C9 H9C 109.5 . . ?
C7 C10 H10A 109.5 . . ?
C7 C10 H10B 109.5 . . ?
C7 C10 H10C 109.5 . . ?
H10A C10 H10B 109.5 . . ?
H10A C10 H10C 109.5 . . ?
H10B C10 H10C 109.5 . . ?
N1 C11 H11 119.4 . . ?
N1 C11 C12 121.2(2) . . ?
N1 C11 C31 123.5(3) . . ?
C12 C11 H11 119.4 . . ?
C12 C11 C31 114.5(3) . . ?
C11 C12 H12 119.9 . . ?
C13 C12 C11 120.2(2) . . ?
C13 C12 H12 119.9 . . ?
C12 C13 H13 120.8 . . ?
C12 C13 C14 118.3(2) . . ?
C14 C13 H13 120.8 . . ?
C13 C14 H14 120.4 . . ?
C13 C14 C15 119.12(19) . . ?
C15 C14 H14 120.4 . . ?
N1 C15 C14 122.21(17) . . ?
N1 C15 C16 116.02(17) . . ?
C14 C15 C16 121.69(17) . . ?
N4 C16 C15 109.92(15) . . ?
N4 C16 H16A 109.7 . . ?
N4 C16 H16B 109.7 . . ?
C15 C16 H16A 109.7 . . ?
C15 C16 H16B 109.7 . . ?
H16A C16 H16B 108.2 . . ?
N4 C17 H17A 109.6 . . ?
N4 C17 H17B 109.6 . . ?
H17A C17 H17B 108.1 . . ?
C18 C17 N4 110.26(15) . . ?
C18 C17 H17A 109.6 . . ?
C18 C17 H17B 109.6 . . ?
N2 C18 C17 114.64(17) . . ?
N2 C18 C19 122.2(2) . . ?
C19 C18 C17 123.1(2) . . ?
C18 C19 H19 121.0 . . ?
C18 C19 C20 118.1(3) . . ?
C20 C19 H19 121.0 . . ?
C19 C20 H20 120.3 . . ?
C21 C20 C19 119.3(3) . . ?
C21 C20 H20 120.3 . . ?
C20 C21 H21 119.4 . . ?
C20 C21 C22 121.2(3) . . ?
C22 C21 H21 119.4 . . ?
N2 C22 C21 120.3(3) . . ?
N2 C22 H22 119.9 . . ?
N2 C22 C30 126.4(3) . . ?
C21 C22 H22 119.9 . . ?
C21 C22 C30 112.7(3) . . ?
N4 C23 H23A 110.1 . . ?
N4 C23 H23B 110.1 . . ?
N4 C23 C24 108.00(16) . . ?
H23A C23 H23B 108.4 . . ?
C24 C23 H23A 110.1 . . ?
C24 C23 H23B 110.1 . . ?
N3 C24 C23 115.48(17) . . ?
N3 C24 C25 122.81(19) . . ?
C25 C24 C23 121.7(2) . . ?
C24 C25 H25 120.9 . . ?
C24 C25 C26 118.2(2) . . ?
C26 C25 H25 120.9 . . ?
C25 C26 H26 120.3 . . ?
C27 C26 C25 119.3(2) . . ?
C27 C26 H26 120.3 . . ?
C26 C27 H27 120.0 . . ?
C26 C27 C28 120.0(2) . . ?
C28 C27 H27 120.0 . . ?
N3 C28 C27 120.6(2) . . ?
N3 C28 H28 119.7 . . ?
N3 C28 C29 119.7(2) . . ?
C27 C28 H28 119.7 . . ?
C27 C28 C29 119.3(2) . . ?
C28 C29 H29A 109.5 . . ?
C28 C29 H29B 109.5 . . ?
C28 C29 H29C 109.5 . . ?
H29A C29 H29B 109.5 . . ?
H29A C29 H29C 109.5 . . ?
H29B C29 H29C 109.5 . . ?
C22 C30 H30A 109.5 . . ?
C22 C30 H30B 109.5 . . ?
C22 C30 H30C 109.5 . . ?
H30A C30 H30B 109.5 . . ?
H30A C30 H30C 109.5 . . ?
H30B C30 H30C 109.5 . . ?
C11 C31 H31A 109.5 . . ?
C11 C31 H31B 109.5 . . ?
C11 C31 H31C 109.5 . . ?
H31A C31 H31B 109.5 . . ?
H31A C31 H31C 109.5 . . ?
H31B C31 H31C 109.5 . . ?
C33 C32 C37 115.63(18) . . ?
C33 C32 B1 121.87(17) . . ?
C37 C32 B1 121.74(18) . . ?
C32 C33 H33 118.7 . . ?
C34 C33 C32 122.5(2) . . ?
C34 C33 H33 118.7 . . ?
C33 C34 H34 120.0 . . ?
C35 C34 C33 120.0(2) . . ?
C35 C34 H34 120.0 . . ?
C34 C35 H35 120.5 . . ?
C34 C35 C36 119.1(2) . . ?
C36 C35 H35 120.5 . . ?
C35 C36 H36 119.9 . . ?
C35 C36 C37 120.3(2) . . ?
C37 C36 H36 119.9 . . ?
C32 C37 H37 118.8 . . ?
C36 C37 C32 122.4(2) . . ?
C36 C37 H37 118.8 . . ?
C39 C38 C43 115.4(2) . . ?
C39 C38 B1 122.26(19) . . ?
C43 C38 B1 122.2(2) . . ?
C38 C39 H39 118.6 . . ?
C40 C39 C38 122.9(3) . . ?
C40 C39 H39 118.6 . . ?
C39 C40 H40 119.9 . . ?
C41 C40 C39 120.1(3) . . ?
C41 C40 H40 119.9 . . ?
C40 C41 H41 120.6 . . ?
C42 C41 C40 118.8(3) . . ?
C42 C41 H41 120.6 . . ?
C41 C42 H42 119.5 . . ?
C41 C42 C43 121.1(3) . . ?
C43 C42 H42 119.5 . . ?
C38 C43 H43 119.2 . . ?
C42 C43 C38 121.7(3) . . ?
C42 C43 H43 119.2 . . ?
C45 C44 C49 115.13(18) . . ?
C45 C44 B1 122.82(18) . . ?
C49 C44 B1 121.54(17) . . ?
C44 C45 H45 118.5 . . ?
C46 C45 C44 123.0(2) . . ?
C46 C45 H45 118.5 . . ?
C45 C46 H46 119.9 . . ?
C47 C46 C45 120.1(2) . . ?
C47 C46 H46 119.9 . . ?
C46 C47 H47 120.5 . . ?
C46 C47 C48 119.0(2) . . ?
C48 C47 H47 120.5 . . ?
C47 C48 H48 119.9 . . ?
C47 C48 C49 120.2(2) . . ?
C49 C48 H48 119.9 . . ?
C44 C49 H49 118.7 . . ?
C48 C49 C44 122.5(2) . . ?
C48 C49 H49 118.7 . . ?
C51 C50 H50 118.6 . . ?
C55 C50 H50 118.6 . . ?
C55 C50 C51 122.7(2) . . ?
C50 C51 C52 115.38(18) . . ?
C50 C51 B1 124.17(17) . . ?
C52 C51 B1 120.31(17) . . ?
C51 C52 H52 118.7 . . ?
C53 C52 C51 122.6(2) . . ?
C53 C52 H52 118.7 . . ?
C52 C53 H53 120.0 . . ?
C52 C53 C54 120.0(2) . . ?
C54 C53 H53 120.0 . . ?
C53 C54 H54 120.4 . . ?
C55 C54 C53 119.11(19) . . ?
C55 C54 H54 120.4 . . ?
C50 C55 H55 119.9 . . ?
C54 C55 C50 120.1(2) . . ?
C54 C55 H55 119.9 . . ?
C32 B1 C44 102.34(14) . . ?
C32 B1 C51 111.63(15) . . ?
C38 B1 C32 112.37(16) . . ?
C38 B1 C44 112.86(16) . . ?
C38 B1 C51 105.19(15) . . ?
C44 B1 C51 112.68(16) . . ?

loop_
_geom_bond_atom_site_label_1
_geom_bond_atom_site_label_2
_geom_bond_distance
_geom_bond_site_symmetry_2
_geom_bond_publ_flag
Co1 O1 1.8515(16) . ?
Co1 O2 1.9029(16) . ?
Co1 N1 1.9763(17) . ?
Co1 N2 2.0148(19) . ?
Co1 N3 1.9778(17) . ?
Co1 N4 1.9479(16) . ?
O1 C1 1.359(3) . ?
O2 C2 1.346(2) . ?
N1 C11 1.340(3) . ?
N1 C15 1.345(2) . ?
N2 C18 1.350(3) . ?
N2 C22 1.363(3) . ?
N3 C24 1.357(3) . ?
N3 C28 1.355(3) . ?
N4 C16 1.486(2) . ?
N4 C17 1.488(3) . ?
N4 C23 1.481(2) . ?
C1 C2 1.376(3) . ?
C1 C6 1.407(3) . ?
C2 C3 1.396(3) . ?
C3 H3 0.9500 . ?
C3 C4 1.404(3) . ?
C4 H4 0.9500 . ?
C4 C5 1.414(3) . ?
C5 C6 1.385(3) . ?
C5 C7 1.526(3) . ?
C6 H6 0.9500 . ?
C7 C8 1.544(4) . ?
C7 C9 1.537(3) . ?
C7 C10 1.522(4) . ?
C8 H8A 0.9800 . ?
C8 H8B 0.9800 . ?
C8 H8C 0.9800 . ?
C9 H9A 0.9800 . ?
C9 H9B 0.9800 . ?
C9 H9C 0.9800 . ?
C10 H10A 0.9800 . ?
C10 H10B 0.9800 . ?
C10 H10C 0.9800 . ?
C11 H11 0.9500 . ?
C11 C12 1.391(3) . ?
C11 C31 1.525(7) . ?
C12 H12 0.9500 . ?
C12 C13 1.379(3) . ?
C13 H13 0.9500 . ?
C13 C14 1.381(3) . ?
C14 H14 0.9500 . ?
C14 C15 1.388(3) . ?
C15 C16 1.496(3) . ?
C16 H16A 0.9900 . ?
C16 H16B 0.9900 . ?
C17 H17A 0.9900 . ?
C17 H17B 0.9900 . ?
C17 C18 1.485(3) . ?
C18 C19 1.380(3) . ?
C19 H19 0.9500 . ?
C19 C20 1.399(4) . ?
C20 H20 0.9500 . ?
C20 C21 1.342(5) . ?
C21 H21 0.9500 . ?
C21 C22 1.378(5) . ?
C22 H22 0.9500 . ?
C22 C30 1.467(5) . ?
C23 H23A 0.9900 . ?
C23 H23B 0.9900 . ?
C23 C24 1.504(3) . ?
C24 C25 1.383(3) . ?
C25 H25 0.9500 . ?
C25 C26 1.394(3) . ?
C26 H26 0.9500 . ?
C26 C27 1.379(4) . ?
C27 H27 0.9500 . ?
C27 C28 1.397(3) . ?
C28 H28 0.9500 . ?
C28 C29 1.531(4) . ?
C29 H29A 0.9800 . ?
C29 H29B 0.9800 . ?
C29 H29C 0.9800 . ?
C30 H30A 0.9800 . ?
C30 H30B 0.9800 . ?
C30 H30C 0.9800 . ?
C31 H31A 0.9800 . ?
C31 H31B 0.9800 . ?
C31 H31C 0.9800 . ?
C32 C33 1.400(3) . ?
C32 C37 1.403(3) . ?
C32 B1 1.642(3) . ?
C33 H33 0.9500 . ?
C33 C34 1.397(3) . ?
C34 H34 0.9500 . ?
C34 C35 1.384(4) . ?
C35 H35 0.9500 . ?
C35 C36 1.384(4) . ?
C36 H36 0.9500 . ?
C36 C37 1.393(3) . ?
C37 H37 0.9500 . ?
C38 C39 1.404(3) . ?
C38 C43 1.407(3) . ?
C38 B1 1.641(3) . ?
C39 H39 0.9500 . ?
C39 C40 1.396(3) . ?
C40 H40 0.9500 . ?
C40 C41 1.381(6) . ?
C41 H41 0.9500 . ?
C41 C42 1.380(6) . ?
C42 H42 0.9500 . ?
C42 C43 1.400(4) . ?
C43 H43 0.9500 . ?
C44 C45 1.401(3) . ?
C44 C49 1.401(3) . ?
C44 B1 1.642(3) . ?
C45 H45 0.9500 . ?
C45 C46 1.393(3) . ?
C46 H46 0.9500 . ?
C46 C47 1.376(3) . ?
C47 H47 0.9500 . ?
C47 C48 1.386(3) . ?
C48 H48 0.9500 . ?
C48 C49 1.396(3) . ?
C49 H49 0.9500 . ?
C50 H50 0.9500 . ?
C50 C51 1.401(3) . ?
C50 C55 1.396(3) . ?
C51 C52 1.410(3) . ?
C51 B1 1.642(3) . ?
C52 H52 0.9500 . ?
C52 C53 1.392(3) . ?
C53 H53 0.9500 . ?
C53 C54 1.392(4) . ?
C54 H54 0.9500 . ?
C54 C55 1.385(4) . ?
C55 H55 0.9500 . ?

loop_
_geom_torsion_atom_site_label_1
_geom_torsion_atom_site_label_2
_geom_torsion_atom_site_label_3
_geom_torsion_atom_site_label_4
_geom_torsion
_geom_torsion_site_symmetry_1
_geom_torsion_site_symmetry_2
_geom_torsion_site_symmetry_3
_geom_torsion_site_symmetry_4
_geom_torsion_publ_flag
Co1 O1 C1 C2 2.4(3) . . . . ?
Co1 O1 C1 C6 -178.11(17) . . . . ?
Co1 O2 C2 C1 0.5(2) . . . . ?
Co1 O2 C2 C3 -178.43(18) . . . . ?
Co1 N1 C11 C12 -173.9(2) . . . . ?
Co1 N1 C11 C31 -5.4(6) . . . . ?
Co1 N1 C15 C14 174.42(17) . . . . ?
Co1 N1 C15 C16 -8.7(2) . . . . ?
Co1 N2 C18 C17 24.6(2) . . . . ?
Co1 N2 C18 C19 -157.84(18) . . . . ?
Co1 N2 C22 C21 156.9(2) . . . . ?
Co1 N2 C22 C30 -13.1(5) . . . . ?
Co1 N3 C24 C23 -6.3(2) . . . . ?
Co1 N3 C24 C25 172.85(17) . . . . ?
Co1 N3 C28 C27 -168.83(16) . . . . ?
Co1 N3 C28 C29 17.9(3) . . . . ?
Co1 N4 C16 C15 -30.87(19) . . . . ?
Co1 N4 C17 C18 31.28(18) . . . . ?
Co1 N4 C23 C24 39.13(19) . . . . ?
O1 C1 C2 O2 -2.0(3) . . . . ?
O1 C1 C2 C3 177.0(2) . . . . ?
O1 C1 C6 C5 -179.0(2) . . . . ?
O2 Co1 O1 C1 -1.62(16) . . . . ?
O2 C2 C3 C4 -178.2(2) . . . . ?
N1 Co1 O1 C1 -90.40(17) . . . . ?
N1 C11 C12 C13 0.0(5) . . . . ?
N1 C15 C16 N4 26.7(2) . . . . ?
N2 Co1 O1 C1 -175.66(16) . . . . ?
N2 C18 C19 C20 -3.1(3) . . . . ?
N3 Co1 O1 C1 85.78(17) . . . . ?
N3 C24 C25 C26 -1.8(3) . . . . ?
N4 C17 C18 N2 -38.1(2) . . . . ?
N4 C17 C18 C19 144.3(2) . . . . ?
N4 C23 C24 N3 -21.8(2) . . . . ?
N4 C23 C24 C25 159.03(19) . . . . ?
C1 C2 C3 C4 2.8(3) . . . . ?
C2 C1 C6 C5 0.5(3) . . . . ?
C2 C3 C4 C5 -1.3(3) . . . . ?
C3 C4 C5 C6 -0.7(3) . . . . ?
C3 C4 C5 C7 178.9(2) . . . . ?
C4 C5 C6 C1 1.1(3) . . . . ?
C4 C5 C7 C8 178.2(2) . . . . ?
C4 C5 C7 C9 58.6(3) . . . . ?
C4 C5 C7 C10 -63.2(3) . . . . ?
C6 C1 C2 O2 178.50(19) . . . . ?
C6 C1 C2 C3 -2.5(3) . . . . ?
C6 C5 C7 C8 -2.3(3) . . . . ?
C6 C5 C7 C9 -121.8(2) . . . . ?
C6 C5 C7 C10 116.3(3) . . . . ?
C7 C5 C6 C1 -178.4(2) . . . . ?
C11 N1 C15 C14 -1.3(3) . . . . ?
C11 N1 C15 C16 175.6(2) . . . . ?
C11 C12 C13 C14 -0.7(5) . . . . ?
C12 C13 C14 C15 0.5(4) . . . . ?
C13 C14 C15 N1 0.5(3) . . . . ?
C13 C14 C15 C16 -176.1(2) . . . . ?
C14 C15 C16 N4 -156.44(19) . . . . ?
C15 N1 C11 C12 1.0(4) . . . . ?
C15 N1 C11 C31 169.4(5) . . . . ?
C16 N4 C17 C18 -87.73(19) . . . . ?
C16 N4 C23 C24 157.25(17) . . . . ?
C17 N4 C16 C15 87.98(19) . . . . ?
C17 N4 C23 C24 -77.6(2) . . . . ?
C17 C18 C19 C20 174.3(2) . . . . ?
C18 N2 C22 C21 -1.8(4) . . . . ?
C18 N2 C22 C30 -171.7(3) . . . . ?
C18 C19 C20 C21 -1.2(4) . . . . ?
C19 C20 C21 C22 3.9(5) . . . . ?
C20 C21 C22 N2 -2.5(5) . . . . ?
C20 C21 C22 C30 168.8(3) . . . . ?
C22 N2 C18 C17 -173.0(2) . . . . ?
C22 N2 C18 C19 4.6(3) . . . . ?
C23 N4 C16 C15 -148.26(17) . . . . ?
C23 N4 C17 C18 147.37(16) . . . . ?
C23 C24 C25 C26 177.3(2) . . . . ?
C24 N3 C28 C27 5.3(3) . . . . ?
C24 N3 C28 C29 -167.9(2) . . . . ?
C24 C25 C26 C27 2.9(3) . . . . ?
C25 C26 C27 C28 0.0(3) . . . . ?
C26 C27 C28 N3 -4.2(3) . . . . ?
C26 C27 C28 C29 169.1(2) . . . . ?
C28 N3 C24 C23 178.51(19) . . . . ?
C28 N3 C24 C25 -2.3(3) . . . . ?
C31 C11 C12 C13 -169.4(5) . . . . ?
C32 C33 C34 C35 0.9(3) . . . . ?
C33 C32 C37 C36 1.4(3) . . . . ?
C33 C32 B1 C38 152.08(18) . . . . ?
C33 C32 B1 C44 -86.6(2) . . . . ?
C33 C32 B1 C51 34.2(2) . . . . ?
C33 C34 C35 C36 0.5(3) . . . . ?
C34 C35 C36 C37 -0.9(3) . . . . ?
C35 C36 C37 C32 0.0(3) . . . . ?
C37 C32 C33 C34 -1.8(3) . . . . ?
C37 C32 B1 C38 -38.3(2) . . . . ?
C37 C32 B1 C44 83.0(2) . . . . ?
C37 C32 B1 C51 -156.20(18) . . . . ?
C38 C39 C40 C41 0.3(4) . . . . ?
C39 C38 C43 C42 1.6(3) . . . . ?
C39 C38 B1 C32 -32.3(2) . . . . ?
C39 C38 B1 C44 -147.39(18) . . . . ?
C39 C38 B1 C51 89.4(2) . . . . ?
C39 C40 C41 C42 0.6(4) . . . . ?
C40 C41 C42 C43 -0.3(4) . . . . ?
C41 C42 C43 C38 -0.9(4) . . . . ?
C43 C38 C39 C40 -1.3(3) . . . . ?
C43 C38 B1 C32 151.81(18) . . . . ?
C43 C38 B1 C44 36.7(2) . . . . ?
C43 C38 B1 C51 -86.5(2) . . . . ?
C44 C45 C46 C47 -0.8(4) . . . . ?
C45 C44 C49 C48 -1.1(3) . . . . ?
C45 C44 B1 C32 -94.9(2) . . . . ?
C45 C44 B1 C38 26.1(3) . . . . ?
C45 C44 B1 C51 145.06(19) . . . . ?
C45 C46 C47 C48 -0.7(4) . . . . ?
C46 C47 C48 C49 1.3(4) . . . . ?
C47 C48 C49 C44 -0.4(4) . . . . ?
C49 C44 C45 C46 1.7(3) . . . . ?
C49 C44 B1 C32 76.5(2) . . . . ?
C49 C44 B1 C38 -162.52(18) . . . . ?
C49 C44 B1 C51 -43.5(2) . . . . ?
C50 C51 C52 C53 0.5(3) . . . . ?
C50 C51 B1 C32 -136.19(19) . . . . ?
C50 C51 B1 C38 101.7(2) . . . . ?
C50 C51 B1 C44 -21.7(3) . . . . ?
C51 C50 C55 C54 0.1(3) . . . . ?
C51 C52 C53 C54 -0.3(3) . . . . ?
C52 C51 B1 C32 48.4(2) . . . . ?
C52 C51 B1 C38 -73.7(2) . . . . ?
C52 C51 B1 C44 162.91(17) . . . . ?
C52 C53 C54 C55 -0.1(3) . . . . ?
C53 C54 C55 C50 0.2(3) . . . . ?
C55 C50 C51 C52 -0.4(3) . . . . ?
C55 C50 C51 B1 -176.05(19) . . . . ?
B1 C32 C33 C34 168.42(19) . . . . ?
B1 C32 C37 C36 -168.88(19) . . . . ?
B1 C38 C39 C40 -177.5(2) . . . . ?
B1 C38 C43 C42 177.8(2) . . . . ?
B1 C44 C45 C46 173.6(2) . . . . ?
B1 C44 C49 C48 -173.1(2) . . . . ?
B1 C51 C52 C53 176.33(18) . . . . ?
